data_1510598
loop_
_publ_author_name
'Wagner, S.'
'Beck, J.'

_publ_section_title
;
 Lewis-Saeure-Base-Reaktionen von Goldtrihalogeniden mit
 Bismuttrihalogeniden - Synthese und Kristallstrukturen von AuBiX6 (X =
 Cl, Br)
;
_journal_name_full 'Zeitschrift fuer Anorganische und Allgemeine Chemie'
_journal_page_first 1810
_journal_page_last 1814
_journal_paper_doi 10.1002/zaac.19976231125
_journal_volume 623
_journal_year 1997
_chemical_formula_sum 'Au Bi Br6'
_chemical_name_systematic '(Bi Br2) (Au Br4)'
_space_group_IT_number 2
_symmetry_space_group_name_Hall '-P 1'
_symmetry_space_group_name_H-M 'P -1'
_cell_angle_alpha 104.88
_cell_angle_beta 94.25
_cell_angle_gamma 110.18
_cell_formula_units_Z 4
_cell_length_a 7.357
_cell_length_b 10.557
_cell_length_c 14.45
_cell_volume 1001.573
_citation_journal_id_ASTM ZAACAB
_cod_data_source_file gold_80.cif
_cod_data_source_block Au1Bi1Br6
_cod_original_formula_sum 'Au1 Bi1 Br6'
_cod_database_code 1510598

loop_
_symmetry_equiv_pos_as_xyz
x,y,z
-x,-y,-z

loop_
_atom_site_label
_atom_site_type_symbol
_atom_site_fract_x
_atom_site_fract_y
_atom_site_fract_z
_atom_site_occupancy
_atom_site_U_iso_or_equiv
Au1 Au+3 0.29773 0.62766 0.76514 1 0.0
Br9 Br-1 0.5928 0.18013 0.73988 1 0.0
Br3 Br-1 -0.044 0.5286 0.77873 1 0.0
Bi2 Bi+3 0.96037 0.3129 0.86999 1 0.0
Br4 Br-1 0.341 0.4148 0.77681 1 0.0
Br10 Br-1 0.988 0.05021 0.72207 1 0.0
Br7 Br-1 -0.2412 0.0982 -0.03171 1 0.0
Br1 Br-1 0.638 0.7296 0.75278 1 0.0
Br6 Br-1 0.7807 0.7117 0.51082 1 0.0
Au3 Au+3 0 0 0 1 0.0
Br2 Br-1 0.2508 0.8366 0.75012 1 0.0
Br8 Br-1 -0.2552 -0.1956 0.02962 1 0.0
Bi1 Bi+3 0.61363 0.92591 0.61911 1 0.0
Br11 Br-1 0.7572 0.0469 0.48356 1 0.0
Br5 Br-1 0.7165 0.3749 0.50686 1 0.0
Au2 Au+3 0.5 0.5 0.5 1 0.0
Br12 Br-1 0.7327 0.43546 0.97893 1 0.0
